data_4134355
loop_
_publ_author_name
'Ramirez, Bianca L.'
'Lu, Connie C.'

_publ_section_title
;
 Rare-Earth Supported Nickel Catalysts for Alkyne Semihydrogenation:
 Chemo- and Regioselectivity Impacted by the Lewis Acidity and Size of the
 Support.
;
_journal_name_full 'Journal of the American Chemical Society'
_journal_paper_doi 10.1021/jacs.0c00905
_journal_year 2020
_chemical_formula_moiety 'C39 H63 La N3 P3'
_chemical_formula_sum 'C39 H63 La N3 P3'
_chemical_formula_weight 805.74
_chemical_name_common 19027-La
_space_group_crystal_system triclinic
_space_group_IT_number 2
_space_group_name_Hall '-P 1'
_space_group_name_H-M_alt 'P -1'
_atom_sites_solution_hydrogens geom
_audit_creation_method SHELXL-2016/6
_cell_angle_alpha 83.9500(10)
_cell_angle_beta 82.0920(10)
_cell_angle_gamma 65.7240(10)
_cell_formula_units_Z 2
_cell_length_a 10.4219(3)
_cell_length_b 11.1063(3)
_cell_length_c 19.6256(6)
_cell_measurement_reflns_used 9904
_cell_measurement_temperature 100(2)
_cell_measurement_theta_max 30.63
_cell_measurement_theta_min 2.22
_cell_volume 2048.08(10)
_computing_cell_refinement 'Bruker SAINT'
_computing_data_collection 'Bruker APEX3'
_computing_data_reduction 'Bruker SAINT'
_computing_molecular_graphics 'ShelXle Rev. 712 (Huebschle, 2011)'
_computing_publication_material 'Bruker SHELXTL'
_computing_structure_refinement 'SHELXL-2014 (Sheldrick, 2014)'
_computing_structure_solution 'SHELXS-97 (Sheldrick, 2008)'
_diffrn_ambient_temperature 100(2)
_diffrn_measured_fraction_theta_full 0.999
_diffrn_measured_fraction_theta_max 0.999
_diffrn_measurement_device_type 'Bruker PHOTON-II CMOS'
_diffrn_measurement_method '\f and \w scans'
_diffrn_radiation_type MoK\a
_diffrn_radiation_wavelength 0.71073
_diffrn_reflns_av_R_equivalents 0.0265
_diffrn_reflns_av_unetI/netI 0.0240
_diffrn_reflns_Laue_measured_fraction_full 0.999
_diffrn_reflns_Laue_measured_fraction_max 0.999
_diffrn_reflns_limit_h_max 11
_diffrn_reflns_limit_h_min -13
_diffrn_reflns_limit_k_max 14
_diffrn_reflns_limit_k_min -14
_diffrn_reflns_limit_l_max 26
_diffrn_reflns_limit_l_min -26
_diffrn_reflns_number 39583
_diffrn_reflns_point_group_measured_fraction_full 0.999
_diffrn_reflns_point_group_measured_fraction_max 0.999
_diffrn_reflns_theta_full 25.242
_diffrn_reflns_theta_max 28.279
_diffrn_reflns_theta_min 2.221
_diffrn_source 'I\uS 3.0 Microfocus Tube'
_exptl_absorpt_coefficient_mu 1.189
_exptl_absorpt_correction_type multi-scan
_exptl_absorpt_process_details 'SADABS, R. Blessing, 1995'
_exptl_crystal_colour colourless
_exptl_crystal_density_diffrn 1.307
_exptl_crystal_description plate
_exptl_crystal_F_000 840
_exptl_crystal_size_max 0.150
_exptl_crystal_size_mid 0.150
_exptl_crystal_size_min 0.050
_exptl_transmission_factor_max 0.7461
_exptl_transmission_factor_min 0.6783
_refine_diff_density_max 0.468
_refine_diff_density_min -0.555
_refine_diff_density_rms 0.058
_refine_ls_extinction_method none
_refine_ls_goodness_of_fit_ref 1.052
_refine_ls_hydrogen_treatment constr
_refine_ls_matrix_type full
_refine_ls_number_parameters 450
_refine_ls_number_reflns 10149
_refine_ls_number_restraints 7
_refine_ls_restrained_S_all 1.052
_refine_ls_R_factor_all 0.0245
_refine_ls_R_factor_gt 0.0209
_refine_ls_shift/su_max 0.006
_refine_ls_shift/su_mean 0.000
_refine_ls_structure_factor_coef Fsqd
_refine_ls_weighting_details 'w=1/[\s^2^(Fo^2^)+(0.0141P)^2^+1.3238P] where P=(Fo^2^+2Fc^2^)/3'
_refine_ls_weighting_scheme calc
_refine_ls_wR_factor_gt 0.0459
_refine_ls_wR_factor_ref 0.0482
_reflns_Friedel_coverage 0.000
_reflns_number_gt 9422
_reflns_number_total 10149
_reflns_threshold_expression 'I > 2\s(I)'
_cod_data_source_file ja0c00905_si_001.cif
_cod_data_source_block 19027_Complex-4-LaL3
_cod_database_code 4134355
_shelx_shelxl_version_number 2016/6
_shelx_space_group_comment
;
The symmetry employed for this shelxl refinement is uniquely defined
by the following loop, which should always be used as a source of
symmetry information in preference to the above space-group names.
They are only intended as comments.
;
_shelx_estimated_absorpt_t_min 0.842
_shelx_estimated_absorpt_t_max 0.943

loop_
_space_group_symop_operation_xyz
'x, y, z'
'-x, -y, -z'

loop_
_atom_site_label
_atom_site_type_symbol
_atom_site_fract_x
_atom_site_fract_y
_atom_site_fract_z
_atom_site_U_iso_or_equiv
_atom_site_adp_type
_atom_site_occupancy
_atom_site_site_symmetry_order
_atom_site_calc_flag
_atom_site_refinement_flags_posn
_atom_site_refinement_flags_adp
_atom_site_refinement_flags_occupancy
_atom_site_disorder_assembly
_atom_site_disorder_group
La1 La 0.54014(2) 0.70919(2) 0.75620(2) 0.01665(3) Uani 1 1 d . . . . .
P1 P 0.60617(4) 0.40381(4) 0.75030(2) 0.01955(8) Uani 1 1 d . . . . .
N1 N 0.44432(14) 0.61750(12) 0.67987(6) 0.0187(3) Uani 1 1 d . . . . .
C1 C 0.28694(18) 0.83016(16) 0.63553(8) 0.0237(3) Uani 1 1 d . . . . .
H1 H 0.290512 0.867332 0.676301 0.028 Uiso 1 1 calc R U . . .
P2 P 0.79161(4) 0.69413(4) 0.63570(2) 0.01657(8) Uani 1 1 d . . . . .
N2 N 0.59240(14) 0.88987(12) 0.70163(7) 0.0205(3) Uani 1 1 d . . . . .
C2 C 0.20784(19) 0.91179(17) 0.58490(9) 0.0303(4) Uani 1 1 d . . . . .
H2 H 0.159334 1.003981 0.591111 0.036 Uiso 1 1 calc R U . . .
N3 N 0.44243(14) 0.71970(14) 0.87637(7) 0.0230(3) Uani 1 1 d . . . . .
P3 P 0.71550(4) 0.64103(4) 0.88710(2) 0.02065(8) Uani 1 1 d . . . . .
C3 C 0.1984(2) 0.86071(19) 0.52500(9) 0.0329(4) Uani 1 1 d . . . . .
H3 H 0.143879 0.916878 0.490240 0.039 Uiso 1 1 calc R U . . .
C4 C 0.27015(19) 0.72607(19) 0.51719(9) 0.0289(4) Uani 1 1 d . . . . .
H4 H 0.264033 0.689849 0.476618 0.035 Uiso 1 1 calc R U . . .
C5 C 0.35100(17) 0.64267(16) 0.56738(8) 0.0216(3) Uani 1 1 d . . . . .
H5 H 0.399012 0.550675 0.560531 0.026 Uiso 1 1 calc R U . . .
C6 C 0.36281(16) 0.69244(15) 0.62816(8) 0.0182(3) Uani 1 1 d . . . . .
C7 C 0.51112(17) 0.47426(15) 0.67260(8) 0.0199(3) Uani 1 1 d . . . . .
H7A H 0.578071 0.452637 0.630242 0.024 Uiso 1 1 calc R U . . .
H7B H 0.438845 0.438877 0.670334 0.024 Uiso 1 1 calc R U . . .
C8 C 0.49043(19) 0.32931(17) 0.80051(9) 0.0292(4) Uani 1 1 d . . . . .
H8 H 0.472866 0.272990 0.769503 0.035 Uiso 1 1 calc R U . . .
C9 C 0.5583(3) 0.2418(2) 0.86224(11) 0.0491(6) Uani 1 1 d . . . . .
H9A H 0.495790 0.200870 0.885747 0.074 Uiso 1 1 calc R U . . .
H9B H 0.573050 0.295832 0.894261 0.074 Uiso 1 1 calc R U . . .
H9C H 0.649528 0.172630 0.846321 0.074 Uiso 1 1 calc R U . . .
C10 C 0.3481(2) 0.43948(19) 0.82360(11) 0.0397(5) Uani 1 1 d . . . . .
H10A H 0.285667 0.400377 0.849221 0.060 Uiso 1 1 calc R U . . .
H10B H 0.304279 0.491459 0.783082 0.060 Uiso 1 1 calc R U . . .
H10C H 0.363083 0.497136 0.853299 0.060 Uiso 1 1 calc R U . . .
C11 C 0.76840(17) 0.26037(15) 0.72140(9) 0.0224(3) Uani 1 1 d . . . . .
H11 H 0.815840 0.215485 0.763542 0.027 Uiso 1 1 calc R U . . .
C13 C 0.74382(19) 0.15611(16) 0.68635(10) 0.0294(4) Uani 1 1 d . . . . .
H13A H 0.835155 0.085278 0.672116 0.044 Uiso 1 1 calc R U . . .
H13B H 0.693295 0.197136 0.645777 0.044 Uiso 1 1 calc R U . . .
H13C H 0.687253 0.119120 0.718690 0.044 Uiso 1 1 calc R U . . .
C12 C 0.87055(18) 0.30871(17) 0.67547(10) 0.0288(4) Uani 1 1 d . . . . .
H12A H 0.961655 0.233931 0.666174 0.043 Uiso 1 1 calc R U . . .
H12B H 0.884460 0.375464 0.698887 0.043 Uiso 1 1 calc R U . . .
H12C H 0.831012 0.347719 0.631909 0.043 Uiso 1 1 calc R U . . .
C14 C 0.40629(17) 1.02790(15) 0.77978(8) 0.0204(3) Uani 1 1 d . . . . .
H14 H 0.444697 0.964441 0.815984 0.024 Uiso 1 1 calc R U . . .
C15 C 0.28197(18) 1.13735(17) 0.79414(9) 0.0268(3) Uani 1 1 d . . . . .
H15 H 0.234119 1.146270 0.839368 0.032 Uiso 1 1 calc R U . . .
C16 C 0.22700(19) 1.23380(19) 0.74301(10) 0.0356(4) Uani 1 1 d . . . . .
H16 H 0.141317 1.308831 0.752632 0.043 Uiso 1 1 calc R U . . .
C17 C 0.2988(2) 1.21934(18) 0.67745(9) 0.0328(4) Uani 1 1 d . . . . .
H17 H 0.262977 1.286868 0.642574 0.039 Uiso 1 1 calc R U . . .
C19 C 0.47778(16) 1.00808(14) 0.71242(8) 0.0171(3) Uani 1 1 d . . . . .
C18 C 0.42162(17) 1.10895(15) 0.66149(8) 0.0224(3) Uani 1 1 d . . . . .
H18 H 0.468119 1.101286 0.615993 0.027 Uiso 1 1 calc R U . . .
C20 C 0.67086(17) 0.87152(14) 0.63317(8) 0.0204(3) Uani 1 1 d . . . . .
H20A H 0.724728 0.928086 0.624407 0.024 Uiso 1 1 calc R U . . .
H20B H 0.606232 0.892611 0.596974 0.024 Uiso 1 1 calc R U . . .
C21 C 0.81957(17) 0.64874(15) 0.54499(8) 0.0207(3) Uani 1 1 d . . . . .
H21 H 0.892675 0.555906 0.542696 0.025 Uiso 1 1 calc R U . . .
C22 C 0.8746(2) 0.73491(19) 0.49403(9) 0.0306(4) Uani 1 1 d . . . . .
H22A H 0.889103 0.703905 0.447519 0.046 Uiso 1 1 calc R U . . .
H22B H 0.964649 0.729045 0.506963 0.046 Uiso 1 1 calc R U . . .
H22C H 0.805460 0.827013 0.494956 0.046 Uiso 1 1 calc R U . . .
C23 C 0.68307(19) 0.64886(18) 0.52428(9) 0.0271(4) Uani 1 1 d . . . . .
H23A H 0.701782 0.612887 0.478723 0.041 Uiso 1 1 calc R U . . .
H23B H 0.610757 0.739631 0.522757 0.041 Uiso 1 1 calc R U . . .
H23C H 0.649353 0.594122 0.558122 0.041 Uiso 1 1 calc R U . . .
C24 C 0.96301(16) 0.69389(15) 0.65007(8) 0.0216(3) Uani 1 1 d . . . . .
H24 H 0.987360 0.753760 0.613912 0.026 Uiso 1 1 calc R U . . .
C25 C 0.9533(2) 0.7443(2) 0.72051(10) 0.0375(4) Uani 1 1 d . . . . .
H25A H 1.043123 0.748667 0.726434 0.056 Uiso 1 1 calc R U . . .
H25B H 0.933693 0.684074 0.756447 0.056 Uiso 1 1 calc R U . . .
H25C H 0.876807 0.832783 0.724036 0.056 Uiso 1 1 calc R U . . .
C26 C 1.07759(18) 0.55444(18) 0.64402(11) 0.0345(4) Uani 1 1 d . . . . .
H26A H 1.166498 0.552388 0.656323 0.052 Uiso 1 1 calc R U . . .
H26B H 1.091036 0.528217 0.596540 0.052 Uiso 1 1 calc R U . . .
H26C H 1.049003 0.492958 0.675290 0.052 Uiso 1 1 calc R U . . .
C27 C 0.21732(18) 0.81778(18) 0.83206(9) 0.0268(3) Uani 1 1 d . . . . .
H27 H 0.252096 0.753046 0.798473 0.032 Uiso 1 1 calc R U . . .
C28 C 0.0834(2) 0.9177(2) 0.82915(11) 0.0376(4) Uani 1 1 d . . . . .
H28 H 0.029481 0.922026 0.792978 0.045 Uiso 1 1 calc R U . . .
C29 C 0.0273(2) 1.0115(2) 0.87853(12) 0.0427(5) Uani 1 1 d . . . . .
H29 H -0.063737 1.081202 0.876106 0.051 Uiso 1 1 calc R U . . .
C30 C 0.1071(2) 1.0011(2) 0.93149(11) 0.0375(4) Uani 1 1 d . . . . .
H30 H 0.068342 1.063310 0.966366 0.045 Uiso 1 1 calc R U . . .
C31 C 0.24192(19) 0.90252(18) 0.93502(9) 0.0286(4) Uani 1 1 d . . . . .
H31 H 0.293040 0.897726 0.972455 0.034 Uiso 1 1 calc R U . . .
C32 C 0.30439(17) 0.80905(16) 0.88374(8) 0.0229(3) Uani 1 1 d . . . . .
C33 C 0.53233(18) 0.7111(2) 0.92899(9) 0.0304(4) Uani 1 1 d . . . . .
H33A H 0.519784 0.653061 0.968858 0.036 Uiso 1 1 calc R U . . .
H33B H 0.508987 0.799868 0.945260 0.036 Uiso 1 1 calc R U . . .
C34 C 0.7991(8) 0.7211(6) 0.9317(3) 0.0241(9) Uani 0.4990(17) 1 d D . P A 1
H34 H 0.771922 0.714469 0.982411 0.029 Uiso 0.4990(17) 1 calc R U P A 1
C35 C 0.9597(4) 0.6570(4) 0.9173(2) 0.0331(6) Uani 0.4990(17) 1 d D . P A 1
H35A H 0.986226 0.653037 0.867443 0.050 Uiso 0.4990(17) 1 calc R U P A 1
H35B H 0.995328 0.567166 0.938814 0.050 Uiso 0.4990(17) 1 calc R U P A 1
H35C H 1.000929 0.709422 0.936388 0.050 Uiso 0.4990(17) 1 calc R U P A 1
C36 C 0.7455(8) 0.8688(6) 0.9064(3) 0.0367(9) Uani 0.4990(17) 1 d D . P A 1
H36A H 0.763495 0.875558 0.856114 0.055 Uiso 0.4990(17) 1 calc R U P A 1
H36B H 0.795565 0.911380 0.927030 0.055 Uiso 0.4990(17) 1 calc R U P A 1
H36C H 0.643699 0.912851 0.920118 0.055 Uiso 0.4990(17) 1 calc R U P A 1
C37 C 0.7718(5) 0.4660(4) 0.9223(2) 0.0263(6) Uani 0.4990(17) 1 d D . P A 1
H37 H 0.694809 0.438658 0.914763 0.032 Uiso 0.4990(17) 1 calc R U P A 1
C38 C 0.9028(5) 0.3786(4) 0.8782(2) 0.0399(7) Uani 0.4990(17) 1 d D . P A 1
H38A H 0.881781 0.387618 0.830317 0.060 Uiso 0.4990(17) 1 calc R U P A 1
H38B H 0.930489 0.286172 0.895353 0.060 Uiso 0.4990(17) 1 calc R U P A 1
H38C H 0.980334 0.405716 0.880632 0.060 Uiso 0.4990(17) 1 calc R U P A 1
C39 C 0.7850(5) 0.4445(4) 0.9992(2) 0.0386(6) Uani 0.4990(17) 1 d D . P A 1
H39A H 0.802307 0.352364 1.013646 0.058 Uiso 0.4990(17) 1 calc R U P A 1
H39B H 0.697083 0.503536 1.024178 0.058 Uiso 0.4990(17) 1 calc R U P A 1
H39C H 0.863999 0.463553 1.009277 0.058 Uiso 0.4990(17) 1 calc R U P A 1
C34' C 0.7979(9) 0.7514(6) 0.9129(3) 0.0241(9) Uani 0.5010(17) 1 d D . P A 2
H34' H 0.898523 0.717046 0.891933 0.029 Uiso 0.5010(17) 1 calc R U P A 2
C35' C 0.7990(4) 0.7512(4) 0.98994(19) 0.0331(6) Uani 0.5010(17) 1 d D . P A 2
H35D H 0.854498 0.661347 1.007756 0.050 Uiso 0.5010(17) 1 calc R U P A 2
H35E H 0.701741 0.781415 1.012222 0.050 Uiso 0.5010(17) 1 calc R U P A 2
H35F H 0.841459 0.810723 0.999729 0.050 Uiso 0.5010(17) 1 calc R U P A 2
C36' C 0.7222(8) 0.8918(6) 0.8813(3) 0.0367(9) Uani 0.5010(17) 1 d D . P A 2
H36D H 0.720266 0.887894 0.831849 0.055 Uiso 0.5010(17) 1 calc R U P A 2
H36E H 0.772919 0.945915 0.888478 0.055 Uiso 0.5010(17) 1 calc R U P A 2
H36F H 0.625091 0.931093 0.903549 0.055 Uiso 0.5010(17) 1 calc R U P A 2
C37' C 0.8149(5) 0.4824(4) 0.9330(2) 0.0263(6) Uani 0.5010(17) 1 d D . P A 2
H37' H 0.811601 0.498272 0.982591 0.032 Uiso 0.5010(17) 1 calc R U P A 2
C38' C 0.7423(5) 0.3881(4) 0.9282(2) 0.0399(7) Uani 0.5010(17) 1 d D . P A 2
H38D H 0.642144 0.430479 0.945657 0.060 Uiso 0.5010(17) 1 calc R U P A 2
H38E H 0.788191 0.306199 0.955947 0.060 Uiso 0.5010(17) 1 calc R U P A 2
H38F H 0.750494 0.367442 0.880091 0.060 Uiso 0.5010(17) 1 calc R U P A 2
C39' C 0.9689(4) 0.4199(4) 0.9027(2) 0.0386(6) Uani 0.5010(17) 1 d D . P A 2
H39D H 0.973109 0.402895 0.854278 0.058 Uiso 0.5010(17) 1 calc R U P A 2
H39E H 1.018094 0.336360 0.928451 0.058 Uiso 0.5010(17) 1 calc R U P A 2
H39F H 1.014662 0.480287 0.905855 0.058 Uiso 0.5010(17) 1 calc R U P A 2

loop_
_atom_site_aniso_label
_atom_site_aniso_U_11
_atom_site_aniso_U_22
_atom_site_aniso_U_33
_atom_site_aniso_U_23
_atom_site_aniso_U_13
_atom_site_aniso_U_12
La1 0.01843(5) 0.01909(4) 0.01299(4) -0.00183(3) -0.00203(3) -0.00775(3)
P1 0.0219(2) 0.01800(18) 0.01738(18) 0.00134(14) -0.00308(15) -0.00686(16)
N1 0.0215(6) 0.0173(6) 0.0171(6) -0.0008(5) -0.0049(5) -0.0067(5)
C1 0.0266(8) 0.0219(7) 0.0222(8) -0.0002(6) -0.0045(6) -0.0092(7)
P2 0.01831(18) 0.01343(16) 0.01603(18) -0.00181(13) 0.00076(14) -0.00500(14)
N2 0.0252(7) 0.0140(6) 0.0165(6) -0.0015(5) -0.0008(5) -0.0024(5)
C2 0.0300(9) 0.0242(8) 0.0304(9) 0.0063(7) -0.0048(7) -0.0058(7)
N3 0.0223(7) 0.0302(7) 0.0173(6) -0.0028(5) -0.0007(5) -0.0116(6)
P3 0.0217(2) 0.02204(19) 0.01741(19) -0.00085(15) -0.00570(15) -0.00696(16)
C3 0.0319(10) 0.0374(10) 0.0232(9) 0.0098(7) -0.0111(7) -0.0079(8)
C4 0.0280(9) 0.0415(10) 0.0182(8) 0.0004(7) -0.0067(7) -0.0140(8)
C5 0.0208(8) 0.0255(8) 0.0197(7) -0.0012(6) -0.0029(6) -0.0103(6)
C6 0.0176(7) 0.0208(7) 0.0179(7) 0.0012(6) -0.0025(6) -0.0097(6)
C7 0.0221(8) 0.0190(7) 0.0191(7) 0.0000(6) -0.0049(6) -0.0082(6)
C8 0.0320(9) 0.0258(8) 0.0264(9) 0.0033(7) 0.0044(7) -0.0115(7)
C9 0.0573(14) 0.0462(12) 0.0334(11) 0.0168(9) 0.0030(10) -0.0171(11)
C10 0.0351(10) 0.0329(10) 0.0454(12) -0.0037(8) 0.0142(9) -0.0133(9)
C11 0.0227(8) 0.0182(7) 0.0247(8) 0.0010(6) -0.0044(6) -0.0066(6)
C13 0.0300(9) 0.0209(8) 0.0388(10) -0.0057(7) 0.0003(8) -0.0118(7)
C12 0.0222(8) 0.0259(8) 0.0385(10) -0.0036(7) -0.0002(7) -0.0104(7)
C14 0.0250(8) 0.0164(7) 0.0201(7) 0.0001(6) -0.0032(6) -0.0087(6)
C15 0.0222(8) 0.0286(8) 0.0254(8) -0.0041(7) 0.0044(7) -0.0076(7)
C16 0.0225(9) 0.0313(9) 0.0361(10) -0.0036(8) -0.0014(8) 0.0058(7)
C17 0.0316(10) 0.0258(8) 0.0283(9) 0.0028(7) -0.0095(8) 0.0022(7)
C19 0.0193(7) 0.0141(6) 0.0197(7) -0.0023(5) -0.0035(6) -0.0077(6)
C18 0.0257(8) 0.0192(7) 0.0193(7) -0.0014(6) -0.0035(6) -0.0055(6)
C20 0.0247(8) 0.0142(7) 0.0193(7) -0.0015(5) 0.0003(6) -0.0054(6)
C21 0.0238(8) 0.0205(7) 0.0176(7) -0.0046(6) 0.0035(6) -0.0097(6)
C22 0.0400(10) 0.0410(10) 0.0195(8) -0.0032(7) 0.0038(7) -0.0269(9)
C23 0.0313(9) 0.0354(9) 0.0205(8) -0.0060(7) 0.0012(7) -0.0194(8)
C24 0.0204(8) 0.0223(7) 0.0216(8) -0.0003(6) -0.0005(6) -0.0090(6)
C25 0.0326(10) 0.0570(13) 0.0279(9) -0.0115(9) -0.0038(8) -0.0205(9)
C26 0.0200(8) 0.0282(9) 0.0515(12) 0.0014(8) -0.0022(8) -0.0072(7)
C27 0.0234(8) 0.0328(9) 0.0274(9) -0.0026(7) -0.0002(7) -0.0150(7)
C28 0.0265(9) 0.0432(11) 0.0466(12) -0.0023(9) -0.0097(8) -0.0158(9)
C29 0.0245(9) 0.0402(11) 0.0575(14) -0.0061(10) -0.0034(9) -0.0065(9)
C30 0.0304(10) 0.0364(10) 0.0409(11) -0.0087(8) 0.0062(8) -0.0101(8)
C31 0.0284(9) 0.0336(9) 0.0234(8) -0.0041(7) 0.0040(7) -0.0135(8)
C32 0.0231(8) 0.0263(8) 0.0222(8) -0.0022(6) 0.0045(6) -0.0148(7)
C33 0.0267(9) 0.0461(11) 0.0173(8) -0.0049(7) -0.0007(7) -0.0135(8)
C34 0.0268(10) 0.020(3) 0.025(3) 0.0009(16) -0.008(2) -0.0084(18)
C35 0.0355(14) 0.0354(14) 0.0337(14) 0.0012(11) -0.0155(11) -0.0165(12)
C36 0.042(2) 0.024(2) 0.044(3) -0.002(2) -0.011(2) -0.0115(18)
C37 0.035(2) 0.0234(13) 0.0275(15) 0.0017(10) -0.0085(13) -0.0180(13)
C38 0.0504(18) 0.0273(13) 0.0415(16) 0.0006(11) -0.0172(13) -0.0119(13)
C39 0.0467(17) 0.0382(15) 0.0315(14) 0.0065(11) -0.0107(12) -0.0177(13)
C34' 0.0268(10) 0.020(3) 0.025(3) 0.0009(16) -0.008(2) -0.0084(18)
C35' 0.0355(14) 0.0354(14) 0.0337(14) 0.0012(11) -0.0155(11) -0.0165(12)
C36' 0.042(2) 0.024(2) 0.044(3) -0.002(2) -0.011(2) -0.0115(18)
C37' 0.035(2) 0.0234(13) 0.0275(15) 0.0017(10) -0.0085(13) -0.0180(13)
C38' 0.0504(18) 0.0273(13) 0.0415(16) 0.0006(11) -0.0172(13) -0.0119(13)
C39' 0.0467(17) 0.0382(15) 0.0315(14) 0.0065(11) -0.0107(12) -0.0177(13)

loop_
_atom_type_symbol
_atom_type_description
_atom_type_scat_dispersion_real
_atom_type_scat_dispersion_imag
_atom_type_scat_source
C C 0.0033 0.0016 'International Tables Vol C Tables 4.2.6.8 and 6.1.1.4'
H H 0.0000 0.0000 'International Tables Vol C Tables 4.2.6.8 and 6.1.1.4'
La La -0.2871 2.4523 'International Tables Vol C Tables 4.2.6.8 and 6.1.1.4'
N N 0.0061 0.0033 'International Tables Vol C Tables 4.2.6.8 and 6.1.1.4'
P P 0.1023 0.0942 'International Tables Vol C Tables 4.2.6.8 and 6.1.1.4'

loop_
_geom_angle_atom_site_label_1
_geom_angle_atom_site_label_2
_geom_angle_atom_site_label_3
_geom_angle
_geom_angle_site_symmetry_1
_geom_angle_site_symmetry_3
_geom_angle_publ_flag
N2 La1 N1 112.31(4) . . ?
N2 La1 N3 119.22(4) . . ?
N1 La1 N3 116.70(4) . . ?
N2 La1 P1 144.94(3) . . ?
N1 La1 P1 54.53(3) . . ?
N3 La1 P1 93.87(3) . . ?
N2 La1 P3 100.38(3) . . ?
N1 La1 P3 143.71(3) . . ?
N3 La1 P3 53.88(3) . . ?
P1 La1 P3 89.605(11) . . ?
N2 La1 P2 52.77(3) . . ?
N1 La1 P2 89.04(3) . . ?
N3 La1 P2 152.00(3) . . ?
P1 La1 P2 92.642(10) . . ?
P3 La1 P2 99.006(11) . . ?
C11 P1 C8 104.48(8) . . ?
C11 P1 C7 105.72(7) . . ?
C8 P1 C7 101.28(8) . . ?
C11 P1 La1 132.28(5) . . ?
C8 P1 La1 121.49(6) . . ?
C7 P1 La1 78.78(5) . . ?
C6 N1 C7 116.29(12) . . ?
C6 N1 La1 123.02(9) . . ?
C7 N1 La1 117.63(9) . . ?
C2 C1 C6 121.64(16) . . ?
C2 C1 H1 119.2 . . ?
C6 C1 H1 119.2 . . ?
C24 P2 C20 103.91(7) . . ?
C24 P2 C21 103.39(7) . . ?
C20 P2 C21 104.10(7) . . ?
C24 P2 La1 124.70(5) . . ?
C20 P2 La1 76.51(5) . . ?
C21 P2 La1 130.68(5) . . ?
C19 N2 C20 117.65(12) . . ?
C19 N2 La1 110.45(10) . . ?
C20 N2 La1 117.57(9) . . ?
C1 C2 C3 120.83(16) . . ?
C1 C2 H2 119.6 . . ?
C3 C2 H2 119.6 . . ?
C32 N3 C33 117.88(14) . . ?
C32 N3 La1 111.11(10) . . ?
C33 N3 La1 118.73(10) . . ?
C34 P3 C33 101.2(3) . . ?
C33 P3 C37' 108.68(15) . . ?
C34 P3 C37 108.1(2) . . ?
C33 P3 C37 99.67(15) . . ?
C33 P3 C34' 103.9(3) . . ?
C37' P3 C34' 101.7(2) . . ?
C34 P3 La1 136.89(14) . . ?
C33 P3 La1 79.18(5) . . ?
C37' P3 La1 131.77(13) . . ?
C37 P3 La1 114.41(13) . . ?
C34' P3 La1 123.01(14) . . ?
C4 C3 C2 118.44(16) . . ?
C4 C3 H3 120.8 . . ?
C2 C3 H3 120.8 . . ?
C3 C4 C5 121.48(16) . . ?
C3 C4 H4 119.3 . . ?
C5 C4 H4 119.3 . . ?
C4 C5 C6 121.00(15) . . ?
C4 C5 H5 119.5 . . ?
C6 C5 H5 119.5 . . ?
N1 C6 C5 124.95(14) . . ?
N1 C6 C1 118.46(14) . . ?
C5 C6 C1 116.59(14) . . ?
N1 C7 P1 105.51(10) . . ?
N1 C7 H7A 110.6 . . ?
P1 C7 H7A 110.6 . . ?
N1 C7 H7B 110.6 . . ?
P1 C7 H7B 110.6 . . ?
H7A C7 H7B 108.8 . . ?
C9 C8 C10 110.88(16) . . ?
C9 C8 P1 112.30(14) . . ?
C10 C8 P1 109.21(12) . . ?
C9 C8 H8 108.1 . . ?
C10 C8 H8 108.1 . . ?
P1 C8 H8 108.1 . . ?
C8 C9 H9A 109.5 . . ?
C8 C9 H9B 109.5 . . ?
H9A C9 H9B 109.5 . . ?
C8 C9 H9C 109.5 . . ?
H9A C9 H9C 109.5 . . ?
H9B C9 H9C 109.5 . . ?
C8 C10 H10A 109.5 . . ?
C8 C10 H10B 109.5 . . ?
H10A C10 H10B 109.5 . . ?
C8 C10 H10C 109.5 . . ?
H10A C10 H10C 109.5 . . ?
H10B C10 H10C 109.5 . . ?
C12 C11 C13 110.93(14) . . ?
C12 C11 P1 109.78(11) . . ?
C13 C11 P1 115.27(12) . . ?
C12 C11 H11 106.8 . . ?
C13 C11 H11 106.8 . . ?
P1 C11 H11 106.8 . . ?
C11 C13 H13A 109.5 . . ?
C11 C13 H13B 109.5 . . ?
H13A C13 H13B 109.5 . . ?
C11 C13 H13C 109.5 . . ?
H13A C13 H13C 109.5 . . ?
H13B C13 H13C 109.5 . . ?
C11 C12 H12A 109.5 . . ?
C11 C12 H12B 109.5 . . ?
H12A C12 H12B 109.5 . . ?
C11 C12 H12C 109.5 . . ?
H12A C12 H12C 109.5 . . ?
H12B C12 H12C 109.5 . . ?
C15 C14 C19 121.63(15) . . ?
C15 C14 H14 119.2 . . ?
C19 C14 H14 119.2 . . ?
C16 C15 C14 120.31(16) . . ?
C16 C15 H15 119.8 . . ?
C14 C15 H15 119.8 . . ?
C15 C16 C17 118.96(16) . . ?
C15 C16 H16 120.5 . . ?
C17 C16 H16 120.5 . . ?
C18 C17 C16 121.69(16) . . ?
C18 C17 H17 119.2 . . ?
C16 C17 H17 119.2 . . ?
N2 C19 C18 125.52(14) . . ?
N2 C19 C14 117.41(13) . . ?
C18 C19 C14 117.01(14) . . ?
C17 C18 C19 120.28(15) . . ?
C17 C18 H18 119.9 . . ?
C19 C18 H18 119.9 . . ?
N2 C20 P2 103.85(10) . . ?
N2 C20 H20A 111.0 . . ?
P2 C20 H20A 111.0 . . ?
N2 C20 H20B 111.0 . . ?
P2 C20 H20B 111.0 . . ?
H20A C20 H20B 109.0 . . ?
C22 C21 C23 111.17(14) . . ?
C22 C21 P2 114.03(11) . . ?
C23 C21 P2 109.70(11) . . ?
C22 C21 H21 107.2 . . ?
C23 C21 H21 107.2 . . ?
P2 C21 H21 107.2 . . ?
C21 C22 H22A 109.5 . . ?
C21 C22 H22B 109.5 . . ?
H22A C22 H22B 109.5 . . ?
C21 C22 H22C 109.5 . . ?
H22A C22 H22C 109.5 . . ?
H22B C22 H22C 109.5 . . ?
C21 C23 H23A 109.5 . . ?
C21 C23 H23B 109.5 . . ?
H23A C23 H23B 109.5 . . ?
C21 C23 H23C 109.5 . . ?
H23A C23 H23C 109.5 . . ?
H23B C23 H23C 109.5 . . ?
C25 C24 C26 110.67(15) . . ?
C25 C24 P2 110.25(11) . . ?
C26 C24 P2 109.47(11) . . ?
C25 C24 H24 108.8 . . ?
C26 C24 H24 108.8 . . ?
P2 C24 H24 108.8 . . ?
C24 C25 H25A 109.5 . . ?
C24 C25 H25B 109.5 . . ?
H25A C25 H25B 109.5 . . ?
C24 C25 H25C 109.5 . . ?
H25A C25 H25C 109.5 . . ?
H25B C25 H25C 109.5 . . ?
C24 C26 H26A 109.5 . . ?
C24 C26 H26B 109.5 . . ?
H26A C26 H26B 109.5 . . ?
C24 C26 H26C 109.5 . . ?
H26A C26 H26C 109.5 . . ?
H26B C26 H26C 109.5 . . ?
C28 C27 C32 122.05(17) . . ?
C28 C27 H27 119.0 . . ?
C32 C27 H27 119.0 . . ?
C27 C28 C29 120.62(19) . . ?
C27 C28 H28 119.7 . . ?
C29 C28 H28 119.7 . . ?
C30 C29 C28 118.45(19) . . ?
C30 C29 H29 120.8 . . ?
C28 C29 H29 120.8 . . ?
C29 C30 C31 121.83(18) . . ?
C29 C30 H30 119.1 . . ?
C31 C30 H30 119.1 . . ?
C30 C31 C32 120.97(18) . . ?
C30 C31 H31 119.5 . . ?
C32 C31 H31 119.5 . . ?
N3 C32 C31 126.14(16) . . ?
N3 C32 C27 117.72(15) . . ?
C31 C32 C27 115.90(16) . . ?
N3 C33 P3 105.69(11) . . ?
N3 C33 H33A 110.6 . . ?
P3 C33 H33A 110.6 . . ?
N3 C33 H33B 110.6 . . ?
P3 C33 H33B 110.6 . . ?
H33A C33 H33B 108.7 . . ?
C35 C34 C36 109.1(5) . . ?
C35 C34 P3 111.3(5) . . ?
C36 C34 P3 108.6(4) . . ?
C35 C34 H34 109.3 . . ?
C36 C34 H34 109.3 . . ?
P3 C34 H34 109.3 . . ?
C34 C35 H35A 109.5 . . ?
C34 C35 H35B 109.5 . . ?
H35A C35 H35B 109.5 . . ?
C34 C35 H35C 109.5 . . ?
H35A C35 H35C 109.5 . . ?
H35B C35 H35C 109.5 . . ?
C34 C36 H36A 109.5 . . ?
C34 C36 H36B 109.5 . . ?
H36A C36 H36B 109.5 . . ?
C34 C36 H36C 109.5 . . ?
H36A C36 H36C 109.5 . . ?
H36B C36 H36C 109.5 . . ?
C39 C37 C38 114.0(4) . . ?
C39 C37 P3 115.6(3) . . ?
C38 C37 P3 109.2(3) . . ?
C39 C37 H37 105.7 . . ?
C38 C37 H37 105.7 . . ?
P3 C37 H37 105.7 . . ?
C37 C38 H38A 109.5 . . ?
C37 C38 H38B 109.5 . . ?
H38A C38 H38B 109.5 . . ?
C37 C38 H38C 109.5 . . ?
H38A C38 H38C 109.5 . . ?
H38B C38 H38C 109.5 . . ?
C37 C39 H39A 109.5 . . ?
C37 C39 H39B 109.5 . . ?
H39A C39 H39B 109.5 . . ?
C37 C39 H39C 109.5 . . ?
H39A C39 H39C 109.5 . . ?
H39B C39 H39C 109.5 . . ?
C35' C34' C36' 111.7(5) . . ?
C35' C34' P3 113.6(4) . . ?
C36' C34' P3 109.0(5) . . ?
C35' C34' H34' 107.4 . . ?
C36' C34' H34' 107.4 . . ?
P3 C34' H34' 107.4 . . ?
C34' C35' H35D 109.5 . . ?
C34' C35' H35E 109.5 . . ?
H35D C35' H35E 109.5 . . ?
C34' C35' H35F 109.5 . . ?
H35D C35' H35F 109.5 . . ?
H35E C35' H35F 109.5 . . ?
C34' C36' H36D 109.5 . . ?
C34' C36' H36E 109.5 . . ?
H36D C36' H36E 109.5 . . ?
C34' C36' H36F 109.5 . . ?
H36D C36' H36F 109.5 . . ?
H36E C36' H36F 109.5 . . ?
C39' C37' C38' 109.8(4) . . ?
C39' C37' P3 111.9(3) . . ?
C38' C37' P3 108.2(3) . . ?
C39' C37' H37' 109.0 . . ?
C38' C37' H37' 109.0 . . ?
P3 C37' H37' 109.0 . . ?
C37' C38' H38D 109.5 . . ?
C37' C38' H38E 109.5 . . ?
H38D C38' H38E 109.5 . . ?
C37' C38' H38F 109.5 . . ?
H38D C38' H38F 109.5 . . ?
H38E C38' H38F 109.5 . . ?
C37' C39' H39D 109.5 . . ?
C37' C39' H39E 109.5 . . ?
H39D C39' H39E 109.5 . . ?
C37' C39' H39F 109.5 . . ?
H39D C39' H39F 109.5 . . ?
H39E C39' H39F 109.5 . . ?

loop_
_geom_bond_atom_site_label_1
_geom_bond_atom_site_label_2
_geom_bond_distance
_geom_bond_site_symmetry_2
_geom_bond_publ_flag
La1 N2 2.3991(13) . ?
La1 N1 2.4181(13) . ?
La1 N3 2.4314(13) . ?
La1 P1 3.1829(4) . ?
La1 P3 3.2028(4) . ?
La1 P2 3.2414(4) . ?
P1 C11 1.8521(16) . ?
P1 C8 1.8527(17) . ?
P1 C7 1.8564(16) . ?
N1 C6 1.3864(19) . ?
N1 C7 1.4648(19) . ?
C1 C2 1.382(2) . ?
C1 C6 1.416(2) . ?
C1 H1 0.9500 . ?
P2 C24 1.8453(16) . ?
P2 C20 1.8509(15) . ?
P2 C21 1.8530(16) . ?
N2 C19 1.3765(19) . ?
N2 C20 1.4607(19) . ?
C2 C3 1.390(3) . ?
C2 H2 0.9500 . ?
N3 C32 1.369(2) . ?
N3 C33 1.458(2) . ?
P3 C34 1.823(8) . ?
P3 C33 1.8459(18) . ?
P3 C37' 1.847(4) . ?
P3 C37 1.868(4) . ?
P3 C34' 1.900(8) . ?
C3 C4 1.384(3) . ?
C3 H3 0.9500 . ?
C4 C5 1.390(2) . ?
C4 H4 0.9500 . ?
C5 C6 1.407(2) . ?
C5 H5 0.9500 . ?
C7 H7A 0.9900 . ?
C7 H7B 0.9900 . ?
C8 C9 1.528(3) . ?
C8 C10 1.531(3) . ?
C8 H8 1.0000 . ?
C9 H9A 0.9800 . ?
C9 H9B 0.9800 . ?
C9 H9C 0.9800 . ?
C10 H10A 0.9800 . ?
C10 H10B 0.9800 . ?
C10 H10C 0.9800 . ?
C11 C12 1.529(2) . ?
C11 C13 1.530(2) . ?
C11 H11 1.0000 . ?
C13 H13A 0.9800 . ?
C13 H13B 0.9800 . ?
C13 H13C 0.9800 . ?
C12 H12A 0.9800 . ?
C12 H12B 0.9800 . ?
C12 H12C 0.9800 . ?
C14 C15 1.383(2) . ?
C14 C19 1.417(2) . ?
C14 H14 0.9500 . ?
C15 C16 1.382(3) . ?
C15 H15 0.9500 . ?
C16 C17 1.386(3) . ?
C16 H16 0.9500 . ?
C17 C18 1.385(2) . ?
C17 H17 0.9500 . ?
C19 C18 1.408(2) . ?
C18 H18 0.9500 . ?
C20 H20A 0.9900 . ?
C20 H20B 0.9900 . ?
C21 C22 1.529(2) . ?
C21 C23 1.532(2) . ?
C21 H21 1.0000 . ?
C22 H22A 0.9800 . ?
C22 H22B 0.9800 . ?
C22 H22C 0.9800 . ?
C23 H23A 0.9800 . ?
C23 H23B 0.9800 . ?
C23 H23C 0.9800 . ?
C24 C25 1.521(2) . ?
C24 C26 1.522(2) . ?
C24 H24 1.0000 . ?
C25 H25A 0.9800 . ?
C25 H25B 0.9800 . ?
C25 H25C 0.9800 . ?
C26 H26A 0.9800 . ?
C26 H26B 0.9800 . ?
C26 H26C 0.9800 . ?
C27 C28 1.385(3) . ?
C27 C32 1.422(2) . ?
C27 H27 0.9500 . ?
C28 C29 1.386(3) . ?
C28 H28 0.9500 . ?
C29 C30 1.385(3) . ?
C29 H29 0.9500 . ?
C30 C31 1.387(3) . ?
C30 H30 0.9500 . ?
C31 C32 1.414(2) . ?
C31 H31 0.9500 . ?
C33 H33A 0.9900 . ?
C33 H33B 0.9900 . ?
C34 C35 1.524(9) . ?
C34 C36 1.550(7) . ?
C34 H34 1.0000 . ?
C35 H35A 0.9800 . ?
C35 H35B 0.9800 . ?
C35 H35C 0.9800 . ?
C36 H36A 0.9800 . ?
C36 H36B 0.9800 . ?
C36 H36C 0.9800 . ?
C37 C39 1.519(5) . ?
C37 C38 1.522(6) . ?
C37 H37 1.0000 . ?
C38 H38A 0.9800 . ?
C38 H38B 0.9800 . ?
C38 H38C 0.9800 . ?
C39 H39A 0.9800 . ?
C39 H39B 0.9800 . ?
C39 H39C 0.9800 . ?
C34' C35' 1.514(7) . ?
C34' C36' 1.534(7) . ?
C34' H34' 1.0000 . ?
C35' H35D 0.9800 . ?
C35' H35E 0.9800 . ?
C35' H35F 0.9800 . ?
C36' H36D 0.9800 . ?
C36' H36E 0.9800 . ?
C36' H36F 0.9800 . ?
C37' C39' 1.523(6) . ?
C37' C38' 1.539(5) . ?
C37' H37' 1.0000 . ?
C38' H38D 0.9800 . ?
C38' H38E 0.9800 . ?
C38' H38F 0.9800 . ?
C39' H39D 0.9800 . ?
C39' H39E 0.9800 . ?
C39' H39F 0.9800 . ?

loop_
_geom_torsion_atom_site_label_1
_geom_torsion_atom_site_label_2
_geom_torsion_atom_site_label_3
_geom_torsion_atom_site_label_4
_geom_torsion
_geom_torsion_site_symmetry_1
_geom_torsion_site_symmetry_2
_geom_torsion_site_symmetry_3
_geom_torsion_site_symmetry_4
_geom_torsion_publ_flag
C6 C1 C2 C3 1.0(3) . . . . ?
C1 C2 C3 C4 -0.1(3) . . . . ?
C2 C3 C4 C5 -0.4(3) . . . . ?
C3 C4 C5 C6 0.0(3) . . . . ?
C7 N1 C6 C5 -6.2(2) . . . . ?
La1 N1 C6 C5 153.58(12) . . . . ?
C7 N1 C6 C1 175.07(14) . . . . ?
La1 N1 C6 C1 -25.19(18) . . . . ?
C4 C5 C6 N1 -177.91(15) . . . . ?
C4 C5 C6 C1 0.9(2) . . . . ?
C2 C1 C6 N1 177.53(15) . . . . ?
C2 C1 C6 C5 -1.3(2) . . . . ?
C6 N1 C7 P1 -178.29(11) . . . . ?
La1 N1 C7 P1 20.84(12) . . . . ?
C11 P1 C7 N1 -145.18(10) . . . . ?
C8 P1 C7 N1 106.10(11) . . . . ?
La1 P1 C7 N1 -14.13(9) . . . . ?
C11 P1 C8 C9 60.00(16) . . . . ?
C7 P1 C8 C9 169.69(14) . . . . ?
La1 P1 C8 C9 -106.65(14) . . . . ?
C11 P1 C8 C10 -176.56(14) . . . . ?
C7 P1 C8 C10 -66.88(15) . . . . ?
La1 P1 C8 C10 16.79(17) . . . . ?
C8 P1 C11 C12 176.80(12) . . . . ?
C7 P1 C11 C12 70.39(13) . . . . ?
La1 P1 C11 C12 -18.63(15) . . . . ?
C8 P1 C11 C13 50.68(14) . . . . ?
C7 P1 C11 C13 -55.74(14) . . . . ?
La1 P1 C11 C13 -144.76(10) . . . . ?
C19 C14 C15 C16 -2.7(3) . . . . ?
C14 C15 C16 C17 -0.4(3) . . . . ?
C15 C16 C17 C18 2.0(3) . . . . ?
C20 N2 C19 C18 5.9(2) . . . . ?
La1 N2 C19 C18 -132.96(14) . . . . ?
C20 N2 C19 C14 -176.99(13) . . . . ?
La1 N2 C19 C14 44.15(16) . . . . ?
C15 C14 C19 N2 -173.42(15) . . . . ?
C15 C14 C19 C18 3.9(2) . . . . ?
C16 C17 C18 C19 -0.6(3) . . . . ?
N2 C19 C18 C17 174.84(16) . . . . ?
C14 C19 C18 C17 -2.3(2) . . . . ?
C19 N2 C20 P2 -170.03(11) . . . . ?
La1 N2 C20 P2 -34.10(13) . . . . ?
C24 P2 C20 N2 -100.71(11) . . . . ?
C21 P2 C20 N2 151.34(10) . . . . ?
La1 P2 C20 N2 22.23(9) . . . . ?
C24 P2 C21 C22 -52.84(14) . . . . ?
C20 P2 C21 C22 55.50(14) . . . . ?
La1 P2 C21 C22 139.68(11) . . . . ?
C24 P2 C21 C23 -178.27(11) . . . . ?
C20 P2 C21 C23 -69.93(12) . . . . ?
La1 P2 C21 C23 14.26(14) . . . . ?
C20 P2 C24 C25 65.31(14) . . . . ?
C21 P2 C24 C25 173.79(13) . . . . ?
La1 P2 C24 C25 -17.75(15) . . . . ?
C20 P2 C24 C26 -172.72(12) . . . . ?
C21 P2 C24 C26 -64.24(13) . . . . ?
La1 P2 C24 C26 104.22(12) . . . . ?
C32 C27 C28 C29 -2.1(3) . . . . ?
C27 C28 C29 C30 -1.3(3) . . . . ?
C28 C29 C30 C31 1.9(3) . . . . ?
C29 C30 C31 C32 0.9(3) . . . . ?
C33 N3 C32 C31 5.4(2) . . . . ?
La1 N3 C32 C31 -136.55(15) . . . . ?
C33 N3 C32 C27 179.56(15) . . . . ?
La1 N3 C32 C27 37.64(17) . . . . ?
C30 C31 C32 N3 170.26(17) . . . . ?
C30 C31 C32 C27 -4.0(2) . . . . ?
C28 C27 C32 N3 -170.14(16) . . . . ?
C28 C27 C32 C31 4.6(2) . . . . ?
C32 N3 C33 P3 -156.76(12) . . . . ?
La1 N3 C33 P3 -17.77(16) . . . . ?
C34 P3 C33 N3 147.98(18) . . . . ?
C37' P3 C33 N3 -118.70(17) . . . . ?
C37 P3 C33 N3 -101.28(17) . . . . ?
C34' P3 C33 N3 133.54(18) . . . . ?
La1 P3 C33 N3 11.94(11) . . . . ?
C33 P3 C34 C35 167.7(3) . . . . ?
C37 P3 C34 C35 63.5(3) . . . . ?
La1 P3 C34 C35 -106.3(3) . . . . ?
C33 P3 C34 C36 -72.2(5) . . . . ?
C37 P3 C34 C36 -176.3(4) . . . . ?
La1 P3 C34 C36 13.9(7) . . . . ?
C34 P3 C37 C39 37.6(4) . . . . ?
C33 P3 C37 C39 -67.6(3) . . . . ?
La1 P3 C37 C39 -150.0(3) . . . . ?
C34 P3 C37 C38 -92.5(4) . . . . ?
C33 P3 C37 C38 162.3(3) . . . . ?
La1 P3 C37 C38 79.9(3) . . . . ?
C33 P3 C37' C39' -178.4(3) . . . . ?
C34' P3 C37' C39' -69.1(4) . . . . ?
La1 P3 C37' C39' 89.6(3) . . . . ?
C33 P3 C37' C38' 60.6(3) . . . . ?
C34' P3 C37' C38' 169.8(4) . . . . ?
La1 P3 C37' C38' -31.5(4) . . . . ?
